data_4129356
loop_
_publ_author_name
'Pappas, Iraklis'
'Chirik, Paul J.'

_publ_section_title
;
 Ammonia synthesis by hydrogenolysis of titanium-nitrogen bonds using
 proton coupled electron transfer.
;
_journal_issue 10
_journal_name_full 'Journal of the American Chemical Society'
_journal_page_first 3498
_journal_page_last 3501
_journal_paper_doi 10.1021/jacs.5b01047
_journal_volume 137
_journal_year 2015
_chemical_formula_sum 'C62 H61 B Cl F25 N Si2 Zr'
_chemical_formula_weight 1488.78
_space_group_crystal_system tetragonal
_space_group_IT_number 114
_space_group_name_Hall 'P -4 2n'
_space_group_name_H-M_alt 'P -4 21 c'
_atom_sites_solution_hydrogens geom
_audit_creation_method SHELXL-2014
_cell_angle_alpha 90
_cell_angle_beta 90
_cell_angle_gamma 90
_cell_formula_units_Z 8
_cell_length_a 19.6307(4)
_cell_length_b 19.6307(4)
_cell_length_c 34.1665(8)
_cell_measurement_reflns_used 9784
_cell_measurement_temperature 100(2)
_cell_measurement_theta_max 66.72
_cell_measurement_theta_min 3.18
_cell_volume 13166.6(5)
_computing_cell_refinement 'Bruker SAINT'
_computing_data_collection 'Bruker APEX2'
_computing_data_reduction 'Bruker SAINT'
_computing_molecular_graphics 'ORTEP 3 (Farraguia, 1997)'
_computing_structure_refinement 'SHELXL-2014 (Sheldrick, 2014)'
_computing_structure_solution 'SIR 92 (Giacavazzo, 1993)'
_diffrn_ambient_temperature 100(2)
_diffrn_measured_fraction_theta_full 'ACTA 50'
_diffrn_measured_fraction_theta_max 0.969
_diffrn_measurement_device_type 'BRUKER APEX2 CCD'
_diffrn_measurement_method 'Phi and Omega Scans'
_diffrn_radiation_source 'fine-focus sealed tube'
_diffrn_radiation_type CuK\a
_diffrn_radiation_wavelength 1.54178
_diffrn_reflns_av_R_equivalents 0.0307
_diffrn_reflns_av_unetI/netI 0.0362
_diffrn_reflns_Laue_measured_fraction_full 0.949
_diffrn_reflns_Laue_measured_fraction_max 0.969
_diffrn_reflns_limit_h_max 23
_diffrn_reflns_limit_h_min -11
_diffrn_reflns_limit_k_max 23
_diffrn_reflns_limit_k_min -23
_diffrn_reflns_limit_l_max 21
_diffrn_reflns_limit_l_min -38
_diffrn_reflns_number 35632
_diffrn_reflns_point_group_measured_fraction_full 0.953
_diffrn_reflns_point_group_measured_fraction_max 0.973
_diffrn_reflns_theta_full 'ACTA 50'
_diffrn_reflns_theta_max 66.712
_diffrn_reflns_theta_min 2.596
_exptl_absorpt_coefficient_mu 3.084
_exptl_absorpt_correction_T_max 0.7528
_exptl_absorpt_correction_T_min 0.6257
_exptl_absorpt_correction_type multi-scan
_exptl_absorpt_process_details 'SADABS V2008/1 (Bruker AXS)'
_exptl_crystal_colour yellow
_exptl_crystal_density_diffrn 1.502
_exptl_crystal_description Block
_exptl_crystal_F_000 6040
_exptl_crystal_size_max 0.104
_exptl_crystal_size_mid 0.103
_exptl_crystal_size_min 0.096
_refine_diff_density_max 1.481
_refine_diff_density_min -0.661
_refine_diff_density_rms 0.100
_refine_ls_abs_structure_details
;
 Refined as an inversion twin.
;
_refine_ls_extinction_method none
_refine_ls_goodness_of_fit_ref 1.054
_refine_ls_hydrogen_treatment constr
_refine_ls_matrix_type full
_refine_ls_number_parameters 930
_refine_ls_number_reflns 11234
_refine_ls_number_restraints 96
_refine_ls_restrained_S_all 1.080
_refine_ls_R_factor_all 0.0568
_refine_ls_R_factor_gt 0.0555
_refine_ls_shift/su_max 0.001
_refine_ls_shift/su_mean 0.000
_refine_ls_structure_factor_coef Fsqd
_refine_ls_weighting_details 'w=1/[\s^2^(Fo^2^)+(0.0838P)^2^+26.5034P] where P=(Fo^2^+2Fc^2^)/3'
_refine_ls_weighting_scheme calc
_refine_ls_wR_factor_gt 0.1459
_refine_ls_wR_factor_ref 0.1472
_reflns_Friedel_coverage 0.857
_reflns_Friedel_fraction_full 0.958
_reflns_Friedel_fraction_max 0.979
_reflns_number_gt 10897
_reflns_number_total 11234
_reflns_threshold_expression 'I > 2\s(I)'
_cod_data_source_file ja5b01047_si_001.cif
_cod_data_source_block ip67
_cod_original_cell_volume 13166.6(6)
_cod_database_code 4129356
_shelx_space_group_comment
;
The symmetry employed for this shelxl refinement is uniquely defined
by the following loop, which should always be used as a source of
symmetry information in preference to the above space-group names.
They are only intended as comments.
;
_shelxl_version_number 2014-3

loop_
_space_group_symop_operation_xyz
'x, y, z'
'-x, -y, z'
'y, -x, -z'
'-y, x, -z'
'-x+1/2, y+1/2, -z+1/2'
'x+1/2, -y+1/2, -z+1/2'
'-y+1/2, -x+1/2, z+1/2'
'y+1/2, x+1/2, z+1/2'

loop_
_atom_site_label
_atom_site_type_symbol
_atom_site_fract_x
_atom_site_fract_y
_atom_site_fract_z
_atom_site_U_iso_or_equiv
_atom_site_adp_type
_atom_site_occupancy
_atom_site_site_symmetry_order
_atom_site_calc_flag
_atom_site_refinement_flags_posn
_atom_site_refinement_flags_adp
_atom_site_refinement_flags_occupancy
_atom_site_disorder_assembly
_atom_site_disorder_group
C1 C 0.1644(4) 0.3276(4) 0.6034(2) 0.0301(14) Uani 1 1 d . . . . .
C2 C 0.2215(4) 0.3742(3) 0.6061(2) 0.0332(16) Uani 1 1 d . . . . .
C3 C 0.2697(4) 0.3570(4) 0.5769(2) 0.0344(16) Uani 1 1 d . . . . .
C4 C 0.2419(4) 0.3021(4) 0.55432(19) 0.0319(14) Uani 1 1 d . . . . .
C5 C 0.1782(4) 0.2839(4) 0.5711(2) 0.0300(14) Uani 1 1 d . . . . .
C6 C 0.2242(5) 0.4393(4) 0.6290(2) 0.0433(18) Uani 1 1 d . . . . .
H6A H 0.2719 0.4520 0.6334 0.065 Uiso 1 1 calc R U . . .
H6B H 0.2013 0.4330 0.6542 0.065 Uiso 1 1 calc R U . . .
H6C H 0.2013 0.4755 0.6142 0.065 Uiso 1 1 calc R U . . .
C7 C 0.3288(5) 0.3999(4) 0.5640(2) 0.048(2) Uani 1 1 d . . . . .
H7A H 0.3685 0.3707 0.5593 0.073 Uiso 1 1 calc R U . . .
H7B H 0.3397 0.4332 0.5845 0.073 Uiso 1 1 calc R U . . .
H7C H 0.3169 0.4239 0.5398 0.073 Uiso 1 1 calc R U . . .
C8 C 0.2718(4) 0.2755(4) 0.5178(2) 0.0405(19) Uani 1 1 d . . . . .
H8A H 0.2552 0.3023 0.4956 0.061 Uiso 1 1 calc R U . . .
H8B H 0.2584 0.2277 0.5144 0.061 Uiso 1 1 calc R U . . .
H8C H 0.3215 0.2787 0.5192 0.061 Uiso 1 1 calc R U . . .
C9 C 0.1333(4) 0.2298(4) 0.5538(2) 0.0353(16) Uani 1 1 d . . . . .
H9A H 0.1061 0.2495 0.5326 0.053 Uiso 1 1 calc R U . . .
H9B H 0.1030 0.2118 0.5741 0.053 Uiso 1 1 calc R U . . .
H9C H 0.1616 0.1929 0.5434 0.053 Uiso 1 1 calc R U . . .
C10 C 0.0154(4) 0.2758(5) 0.6197(2) 0.0472(19) Uani 1 1 d . . . . .
H10A H -0.0276 0.2888 0.6321 0.071 Uiso 1 1 calc R U . . .
H10B H 0.0311 0.2323 0.6305 0.071 Uiso 1 1 calc R U . . .
H10C H 0.0085 0.2710 0.5914 0.071 Uiso 1 1 calc R U . . .
C11 C 0.0481(6) 0.4234(6) 0.6081(3) 0.064(3) Uani 1 1 d . . . . .
H11A H 0.0051 0.4355 0.6209 0.095 Uiso 1 1 calc R U . . .
H11B H 0.0403 0.4175 0.5800 0.095 Uiso 1 1 calc R U . . .
H11C H 0.0815 0.4597 0.6123 0.095 Uiso 1 1 calc R U . . .
C12 C 0.0911(4) 0.3501(5) 0.6828(2) 0.0397(18) Uani 1 1 d . . . . .
H12A H 0.1276 0.3825 0.6886 0.059 Uiso 1 1 calc R U . . .
H12B H 0.1027 0.3054 0.6937 0.059 Uiso 1 1 calc R U . . .
H12C H 0.0484 0.3661 0.6944 0.059 Uiso 1 1 calc R U . . .
C13 C 0.3768(3) 0.2348(4) 0.6521(2) 0.0309(14) Uani 1 1 d . . . . .
C14 C 0.3616(3) 0.3037(4) 0.6610(2) 0.0315(15) Uani 1 1 d . . . . .
C15 C 0.3069(3) 0.3059(4) 0.6879(2) 0.0305(15) Uani 1 1 d . . . . .
C16 C 0.2885(3) 0.2393(4) 0.6967(2) 0.0314(15) Uani 1 1 d . . . . .
C17 C 0.3310(3) 0.1935(4) 0.6750(2) 0.0300(15) Uani 1 1 d . . . . .
C18 C 0.4040(4) 0.3642(4) 0.6500(2) 0.0343(16) Uani 1 1 d . . . . .
H18A H 0.3753 0.4050 0.6495 0.051 Uiso 1 1 calc R U . . .
H18B H 0.4241 0.3569 0.6241 0.051 Uiso 1 1 calc R U . . .
H18C H 0.4404 0.3703 0.6694 0.051 Uiso 1 1 calc R U . . .
C19 C 0.2838(4) 0.3680(4) 0.7108(2) 0.0357(17) Uani 1 1 d . . . . .
H19A H 0.3043 0.3671 0.7369 0.054 Uiso 1 1 calc R U . . .
H19B H 0.2341 0.3677 0.7131 0.054 Uiso 1 1 calc R U . . .
H19C H 0.2983 0.4094 0.6970 0.054 Uiso 1 1 calc R U . . .
C20 C 0.2389(4) 0.2186(4) 0.7287(2) 0.0366(16) Uani 1 1 d . . . . .
H20A H 0.2612 0.2227 0.7543 0.055 Uiso 1 1 calc R U . . .
H20B H 0.2245 0.1714 0.7246 0.055 Uiso 1 1 calc R U . . .
H20C H 0.1989 0.2486 0.7280 0.055 Uiso 1 1 calc R U . . .
C21 C 0.3299(4) 0.1178(4) 0.6792(2) 0.0393(17) Uani 1 1 d . . . . .
H21A H 0.2897 0.1042 0.6943 0.059 Uiso 1 1 calc R U . . .
H21B H 0.3711 0.1027 0.6928 0.059 Uiso 1 1 calc R U . . .
H21C H 0.3281 0.0968 0.6532 0.059 Uiso 1 1 calc R U . . .
C22 C 0.5299(4) 0.2351(5) 0.6520(3) 0.056(2) Uani 1 1 d . . . . .
H22A H 0.5716 0.2157 0.6407 0.084 Uiso 1 1 calc R U . . .
H22B H 0.5256 0.2204 0.6793 0.084 Uiso 1 1 calc R U . . .
H22C H 0.5322 0.2849 0.6509 0.084 Uiso 1 1 calc R U . . .
C23 C 0.4588(4) 0.1101(4) 0.6186(3) 0.047(2) Uani 1 1 d . . . . .
H23A H 0.4166 0.0934 0.6067 0.070 Uiso 1 1 calc R U . . .
H23B H 0.4645 0.0896 0.6445 0.070 Uiso 1 1 calc R U . . .
H23C H 0.4976 0.0978 0.6020 0.070 Uiso 1 1 calc R U . . .
C24 C 0.4567(5) 0.2428(5) 0.5743(3) 0.055(2) Uani 1 1 d . . . . .
H24A H 0.4520 0.2924 0.5763 0.083 Uiso 1 1 calc R U . . .
H24B H 0.4191 0.2245 0.5586 0.083 Uiso 1 1 calc R U . . .
H24C H 0.5001 0.2317 0.5616 0.083 Uiso 1 1 calc R U . . .
C25 C 0.2890(3) 0.6709(3) 0.6259(2) 0.0252(12) Uani 1 1 d . . . . .
C26 C 0.3144(3) 0.6432(3) 0.6609(2) 0.0279(14) Uani 1 1 d . . . . .
H26 H 0.2936 0.6562 0.6849 0.033 Uiso 1 1 calc R U . . .
C27 C 0.3684(4) 0.5979(4) 0.6620(2) 0.0342(16) Uani 1 1 d . . . . .
C28 C 0.4014(4) 0.5794(4) 0.6281(3) 0.045(2) Uani 1 1 d . . . . .
H28 H 0.4382 0.5479 0.6288 0.054 Uiso 1 1 calc R U . . .
C29 C 0.3803(4) 0.6071(4) 0.5935(3) 0.042(2) Uani 1 1 d . . . . .
C30 C 0.3243(4) 0.6519(4) 0.5920(2) 0.0332(16) Uani 1 1 d . . . . .
H30 H 0.3102 0.6697 0.5674 0.040 Uiso 1 1 calc R U . . .
C31 C 0.3907(4) 0.5707(4) 0.7008(3) 0.0396(18) Uani 1 1 d . . . . .
C32 C 0.4159(6) 0.5901(5) 0.5556(4) 0.065(3) Uani 1 1 d . . . . .
C33 C 0.2694(3) 0.8005(3) 0.62585(18) 0.0217(12) Uani 1 1 d . . . . .
C34 C 0.2919(3) 0.8302(3) 0.6609(2) 0.0261(14) Uani 1 1 d . . . . .
H34 H 0.2783 0.8104 0.6850 0.031 Uiso 1 1 calc R U . . .
C35 C 0.3335(4) 0.8877(3) 0.6614(2) 0.0291(14) Uani 1 1 d . . . . .
C36 C 0.3556(3) 0.9181(3) 0.6263(2) 0.0326(15) Uani 1 1 d . . . . .
H36 H 0.3846 0.9568 0.6266 0.039 Uiso 1 1 calc R U . . .
C37 C 0.3341(4) 0.8904(3) 0.5920(2) 0.0284(14) Uani 1 1 d . . . . .
C38 C 0.2927(3) 0.8328(3) 0.59166(19) 0.0237(13) Uani 1 1 d . . . . .
H38 H 0.2796 0.8144 0.5671 0.028 Uiso 1 1 calc R U . . .
C39 C 0.3541(5) 0.9182(4) 0.7000(2) 0.0418(19) Uani 1 1 d . . . . .
C40 C 0.3545(6) 0.9203(6) 0.5543(3) 0.0645(9) Uani 1 1 d . . . . .
C41 C 0.1802(3) 0.7216(3) 0.58604(19) 0.0242(13) Uani 1 1 d . . . . .
C42 C 0.1664(4) 0.6590(4) 0.5691(2) 0.0295(15) Uani 1 1 d . . . . .
H42 H 0.1877 0.6195 0.5794 0.035 Uiso 1 1 calc R U . . .
C43 C 0.1220(4) 0.6519(4) 0.5373(2) 0.0388(18) Uani 1 1 d . . . . .
C44 C 0.0896(4) 0.7100(5) 0.5216(2) 0.0387(18) Uani 1 1 d . . . . .
H44 H 0.0599 0.7062 0.4997 0.046 Uiso 1 1 calc R U . . .
C45 C 0.1020(3) 0.7721(4) 0.5387(2) 0.0338(16) Uani 1 1 d . . . . .
C46 C 0.1456(3) 0.7772(4) 0.57002(19) 0.0283(14) Uani 1 1 d . . . . .
H46 H 0.1525 0.8208 0.5814 0.034 Uiso 1 1 calc R U . . .
C47 C 0.1098(5) 0.5842(5) 0.5199(2) 0.054(3) Uani 1 1 d . . . . .
C48 C 0.0672(3) 0.8335(5) 0.5230(2) 0.0377(19) Uani 1 1 d . . . . .
C49 C 0.1761(3) 0.7185(3) 0.66157(18) 0.0227(13) Uani 1 1 d . . . . .
C50 C 0.1581(3) 0.6524(3) 0.67419(19) 0.0245(13) Uani 1 1 d . . . . .
H50 H 0.1793 0.6144 0.6619 0.029 Uiso 1 1 calc R U . . .
C51 C 0.1108(3) 0.6401(4) 0.70387(19) 0.0250(14) Uani 1 1 d . . . . .
C52 C 0.0778(3) 0.6946(4) 0.7220(2) 0.0291(15) Uani 1 1 d . . . . .
H52 H 0.0463 0.6873 0.7427 0.035 Uiso 1 1 calc R U . . .
C53 C 0.0926(3) 0.7597(4) 0.70899(18) 0.0276(14) Uani 1 1 d . . . . .
C54 C 0.1405(3) 0.7715(4) 0.67967(19) 0.0263(14) Uani 1 1 d . . . . .
H54 H 0.1493 0.8170 0.6718 0.032 Uiso 1 1 calc R U . . .
C55 C 0.0963(4) 0.5671(4) 0.7148(2) 0.0415(19) Uani 1 1 d . . . . .
C56 C 0.0507(4) 0.8161(4) 0.7258(2) 0.0336(16) Uani 1 1 d . . . . .
C57 C -0.0568(4) 0.9375(4) 0.6374(3) 0.044(2) Uani 1 1 d . . . . .
C58 C -0.0812(5) 0.9546(4) 0.6731(3) 0.0458(19) Uani 1 1 d . . . . .
H58 H -0.0567 0.9441 0.6963 0.055 Uiso 1 1 calc R U . . .
C59 C -0.1441(5) 0.9883(5) 0.6746(3) 0.048(2) Uani 1 1 d . . . . .
C60 C -0.1788(5) 1.0027(5) 0.6411(3) 0.056(2) Uani 1 1 d . . . . .
H60 H -0.2219 1.0244 0.6424 0.067 Uiso 1 1 calc R U . . .
C61 C -0.1511(5) 0.9856(5) 0.6051(3) 0.058(2) Uani 1 1 d . . . . .
H61 H -0.1747 0.9969 0.5817 0.069 Uiso 1 1 calc R U . . .
C62 C -0.0896(5) 0.9522(5) 0.6032(3) 0.053(2) Uani 1 1 d . . . . .
H62 H -0.0704 0.9396 0.5787 0.063 Uiso 1 1 calc R U . . .
B1 B 0.2284(3) 0.7282(3) 0.6249(2) 0.0221(12) Uani 1 1 d . . . . .
N1 N 0.1730(3) 0.1908(3) 0.64727(17) 0.0299(12) Uani 1 1 d . . . . .
H1A H 0.1431 0.1822 0.6275 0.045 Uiso 1 1 calc R U . . .
H1B H 0.1514 0.2142 0.6666 0.045 Uiso 1 1 calc R U . . .
H1C H 0.1891 0.1508 0.6570 0.045 Uiso 1 1 calc R U . . .
F3 F 0.4265(3) 0.6430(3) 0.53295(18) 0.0714(17) Uani 1 1 d . . . . .
F7 F 0.3682(4) 0.8704(3) 0.72650(15) 0.074(2) Uani 1 1 d . . . . .
F8 F 0.3007(3) 0.9527(4) 0.71614(17) 0.078(2) Uani 1 1 d . . . . .
F9 F 0.4052(3) 0.9609(3) 0.69747(15) 0.0600(15) Uani 1 1 d . . . . .
F10 F 0.3819(3) 0.8757(3) 0.52963(17) 0.0645(9) Uani 1 1 d . . . . .
F11 F 0.3027(3) 0.9451(3) 0.53424(16) 0.0645(9) Uani 1 1 d . . . . .
F15 F 0.1065(4) 0.5815(3) 0.48174(17) 0.0736(17) Uani 1 1 d . . . . .
F18 F 0.1080(3) 0.8842(4) 0.5177(3) 0.091(3) Uani 1 1 d . . . . .
F19 F 0.0693(3) 0.5328(2) 0.68446(16) 0.0589(14) Uani 1 1 d . . . . .
F20 F 0.1523(3) 0.5346(3) 0.72442(16) 0.0553(13) Uani 1 1 d . . . . .
F21 F 0.0527(2) 0.5624(2) 0.74420(15) 0.0513(12) Uani 1 1 d . . . . .
F22 F 0.0768(3) 0.8777(2) 0.71912(16) 0.0552(13) Uani 1 1 d . . . . .
F23 F 0.0440(3) 0.8102(3) 0.76500(13) 0.0574(14) Uani 1 1 d . . . . .
F24 F -0.0134(2) 0.8163(3) 0.71242(15) 0.0532(13) Uani 1 1 d . . . . .
Si1 Si 0.08069(10) 0.34282(11) 0.62908(6) 0.0359(4) Uani 1 1 d . . . . .
Si2 Si 0.45455(9) 0.20492(10) 0.62356(7) 0.0397(5) Uani 1 1 d . . . . .
Cl1 Cl 0.28736(9) 0.15506(9) 0.58438(5) 0.0372(4) Uani 1 1 d . . . . .
Zr1 Zr 0.26287(2) 0.25504(2) 0.62352(2) 0.02420(16) Uani 1 1 d . . . . .
F1A F 0.3977(7) 0.5397(7) 0.5394(4) 0.065(3) Uani 0.550(15) 1 d . U P A 1
F2A F 0.4867(4) 0.5797(5) 0.5644(3) 0.055(3) Uani 0.550(15) 1 d . . P A 1
F4A F 0.3622(8) 0.5156(7) 0.7088(4) 0.060(4) Uani 0.467(18) 1 d . U P B 1
F5A F 0.4186(8) 0.6116(7) 0.7208(4) 0.056(4) Uani 0.467(18) 1 d . U P B 1
F6A F 0.4582(8) 0.5631(9) 0.7038(5) 0.077(5) Uani 0.467(18) 1 d . U P B 1
F12A F 0.4097(11) 0.9628(9) 0.5563(4) 0.0645(9) Uani 0.59(4) 1 d . . P C 1
F13A F 0.0776(9) 0.5405(8) 0.5409(5) 0.080(5) Uani 0.471(17) 1 d . U P D 1
F14A F 0.1714(6) 0.5401(6) 0.5219(3) 0.053(4) Uani 0.471(17) 1 d . U P D 1
F16A F 0.0492(7) 0.8304(6) 0.4860(3) 0.071(4) Uani 0.63(3) 1 d . U P E 1
F17A F 0.0231(6) 0.8598(7) 0.5498(4) 0.054(4) Uani 0.63(3) 1 d . . P E 1
F25A F 0.0061(3) 0.9028(3) 0.6362(2) 0.048(2) Uani 0.686(16) 1 d . . P F 1
F1B F 0.3580(9) 0.5667(7) 0.5250(4) 0.070(5) Uani 0.450(15) 1 d . . P A 2
F2B F 0.4398(11) 0.5282(10) 0.5523(5) 0.092(6) Uani 0.450(15) 1 d . U P A 2
F4B F 0.3367(7) 0.5412(7) 0.7195(4) 0.065(4) Uani 0.533(18) 1 d . U P B 2
F5B F 0.3872(7) 0.6172(6) 0.7301(4) 0.055(3) Uani 0.533(18) 1 d . U P B 2
F6B F 0.4327(8) 0.5179(8) 0.6970(4) 0.089(5) Uani 0.533(18) 1 d . U P B 2
F12B F 0.3871(16) 0.9794(13) 0.5586(5) 0.0645(9) Uani 0.41(4) 1 d . U P C 2
F13B F 0.0397(6) 0.5678(6) 0.5245(3) 0.062(4) Uani 0.529(17) 1 d . U P D 2
F14B F 0.1334(8) 0.5360(7) 0.5382(4) 0.080(4) Uani 0.529(17) 1 d . U P D 2
F16B F 0.0168(10) 0.8136(9) 0.4964(5) 0.053(6) Uani 0.37(3) 1 d . U P E 2
F17B F 0.0083(12) 0.8437(12) 0.5351(9) 0.071(7) Uani 0.37(3) 1 d . U P E 2
F25B F -0.1769(15) 1.0095(14) 0.7074(8) 0.103(10) Uiso 0.314(16) 1 d . . P F 2

loop_
_atom_site_aniso_label
_atom_site_aniso_U_11
_atom_site_aniso_U_22
_atom_site_aniso_U_33
_atom_site_aniso_U_23
_atom_site_aniso_U_13
_atom_site_aniso_U_12
C1 0.036(4) 0.031(3) 0.024(4) 0.002(3) -0.003(3) 0.004(3)
C2 0.046(4) 0.029(3) 0.025(4) -0.001(3) -0.008(3) -0.006(3)
C3 0.045(4) 0.035(4) 0.023(4) 0.002(3) 0.004(3) -0.008(3)
C4 0.040(4) 0.038(4) 0.017(3) -0.001(3) 0.003(3) -0.005(3)
C5 0.033(3) 0.037(4) 0.019(3) 0.001(3) -0.002(3) 0.001(3)
C6 0.064(5) 0.027(3) 0.039(4) -0.007(3) -0.002(4) 0.004(3)
C7 0.065(6) 0.046(5) 0.035(4) 0.003(3) 0.010(4) -0.024(4)
C8 0.051(5) 0.050(4) 0.020(4) -0.002(3) 0.008(3) -0.007(4)
C9 0.042(4) 0.042(4) 0.022(4) -0.008(3) -0.003(3) -0.004(3)
C10 0.032(4) 0.075(6) 0.034(4) -0.010(4) -0.001(3) 0.002(4)
C11 0.065(6) 0.065(6) 0.061(6) -0.010(5) -0.013(5) 0.026(5)
C12 0.033(4) 0.059(5) 0.026(4) -0.011(3) -0.001(3) -0.004(3)
C13 0.025(3) 0.039(4) 0.029(4) -0.008(3) 0.000(3) -0.005(3)
C14 0.022(3) 0.041(4) 0.031(4) -0.008(3) -0.002(3) -0.006(3)
C15 0.027(3) 0.043(4) 0.021(4) -0.004(3) -0.007(3) -0.003(3)
C16 0.023(3) 0.049(4) 0.022(4) -0.003(3) -0.003(2) 0.001(3)
C17 0.024(3) 0.036(4) 0.029(4) -0.003(3) -0.007(3) -0.001(3)
C18 0.028(3) 0.035(4) 0.039(4) -0.009(3) -0.001(3) -0.011(3)
C19 0.030(4) 0.051(4) 0.026(4) -0.016(3) -0.002(3) 0.001(3)
C20 0.033(4) 0.053(4) 0.023(4) 0.003(3) -0.005(3) -0.006(3)
C21 0.041(4) 0.036(4) 0.041(4) 0.005(3) -0.007(3) -0.004(3)
C22 0.025(4) 0.057(5) 0.087(7) -0.026(5) 0.003(4) -0.005(4)
C23 0.034(4) 0.046(4) 0.061(5) -0.021(4) 0.004(4) -0.002(3)
C24 0.052(5) 0.044(5) 0.071(6) -0.010(4) 0.021(4) -0.002(4)
C25 0.023(3) 0.021(3) 0.031(4) 0.000(3) 0.002(3) -0.002(2)
C26 0.027(3) 0.031(3) 0.026(4) -0.001(3) -0.007(3) 0.000(3)
C27 0.026(3) 0.023(3) 0.053(5) 0.004(3) -0.005(3) -0.003(3)
C28 0.036(4) 0.028(3) 0.070(6) 0.006(4) 0.005(4) 0.009(3)
C29 0.044(4) 0.029(4) 0.055(5) -0.002(3) 0.015(4) 0.004(3)
C30 0.037(4) 0.028(3) 0.035(4) 0.001(3) 0.011(3) 0.005(3)
C31 0.027(4) 0.030(4) 0.062(5) 0.006(4) -0.016(4) 0.001(3)
C32 0.083(7) 0.032(4) 0.082(8) -0.007(5) 0.041(6) 0.014(5)
C33 0.023(3) 0.023(3) 0.019(3) 0.001(2) -0.003(3) 0.002(2)
C34 0.029(3) 0.027(3) 0.022(3) 0.000(3) -0.001(3) -0.002(3)
C35 0.033(4) 0.029(3) 0.025(4) 0.003(3) -0.002(3) -0.002(3)
C36 0.037(3) 0.024(3) 0.036(4) 0.003(3) -0.003(3) -0.006(3)
C37 0.034(4) 0.025(3) 0.026(4) 0.008(3) -0.007(3) 0.004(3)
C38 0.027(3) 0.028(3) 0.017(3) 0.001(2) -0.004(2) 0.001(3)
C39 0.058(5) 0.034(4) 0.034(4) 0.002(3) -0.001(4) -0.024(4)
C40 0.0751(19) 0.0695(18) 0.0490(16) 0.0189(14) 0.0023(14) -0.0083(15)
C41 0.023(3) 0.031(3) 0.019(3) 0.001(3) 0.000(2) -0.003(3)
C42 0.031(3) 0.041(4) 0.017(3) -0.003(3) -0.001(3) -0.008(3)
C43 0.045(4) 0.054(5) 0.017(4) 0.002(3) -0.001(3) -0.023(4)
C44 0.031(4) 0.066(5) 0.020(4) 0.002(3) -0.002(3) -0.013(3)
C45 0.021(3) 0.056(5) 0.024(4) 0.010(3) 0.002(2) -0.004(3)
C46 0.026(3) 0.042(4) 0.017(3) 0.002(3) 0.002(2) -0.002(3)
C47 0.070(6) 0.074(6) 0.020(4) -0.003(4) 0.000(4) -0.039(5)
C48 0.019(3) 0.080(6) 0.014(3) 0.014(3) -0.002(2) 0.009(4)
C49 0.023(3) 0.030(3) 0.015(3) 0.004(2) -0.008(2) 0.002(3)
C50 0.026(3) 0.027(3) 0.021(3) 0.002(2) -0.006(2) -0.002(3)
C51 0.027(3) 0.035(4) 0.013(3) 0.006(2) -0.004(2) 0.001(3)
C52 0.022(3) 0.044(4) 0.021(3) 0.008(3) 0.001(3) 0.001(3)
C53 0.023(3) 0.040(4) 0.019(3) -0.003(3) -0.003(2) 0.002(3)
C54 0.026(3) 0.032(3) 0.020(3) 0.002(3) -0.003(2) 0.004(3)
C55 0.040(4) 0.046(5) 0.039(5) 0.018(4) -0.002(3) -0.009(4)
C56 0.028(4) 0.048(4) 0.025(4) 0.002(3) -0.001(3) 0.009(3)
C57 0.044(4) 0.033(4) 0.056(6) 0.004(3) -0.002(4) -0.007(3)
C58 0.050(5) 0.040(4) 0.047(5) 0.003(4) 0.000(4) -0.009(4)
C59 0.053(5) 0.045(5) 0.047(5) -0.006(4) 0.006(4) -0.004(4)
C60 0.044(5) 0.068(6) 0.055(6) -0.009(5) -0.003(4) 0.005(4)
C61 0.060(6) 0.066(6) 0.047(6) -0.005(4) -0.012(4) 0.004(5)
C62 0.066(6) 0.053(5) 0.038(5) -0.006(4) 0.015(4) -0.015(5)
B1 0.024(3) 0.022(3) 0.020(3) 0.000(3) -0.003(3) 0.002(2)
N1 0.029(3) 0.038(3) 0.022(3) 0.004(2) -0.006(2) -0.010(2)
F3 0.080(4) 0.075(4) 0.060(4) 0.002(3) 0.026(3) -0.009(3)
F7 0.115(5) 0.079(4) 0.029(3) 0.011(3) -0.023(3) -0.046(4)
F8 0.087(4) 0.096(5) 0.052(3) -0.044(3) 0.020(3) -0.025(4)
F9 0.068(3) 0.073(3) 0.040(3) -0.009(2) -0.004(2) -0.046(3)
F10 0.0751(19) 0.0695(18) 0.0490(16) 0.0189(14) 0.0023(14) -0.0083(15)
F11 0.0751(19) 0.0695(18) 0.0490(16) 0.0189(14) 0.0023(14) -0.0083(15)
F15 0.094(5) 0.083(4) 0.044(3) -0.021(3) -0.009(3) -0.003(4)
F18 0.045(3) 0.077(4) 0.152(8) 0.074(5) 0.004(4) 0.007(3)
F19 0.087(4) 0.038(3) 0.051(3) 0.007(2) -0.012(3) -0.023(3)
F20 0.050(3) 0.044(3) 0.072(3) 0.036(3) 0.000(2) 0.006(2)
F21 0.049(3) 0.051(3) 0.053(3) 0.021(2) 0.016(2) -0.011(2)
F22 0.062(3) 0.038(3) 0.066(3) -0.008(2) 0.020(3) 0.008(2)
F23 0.071(3) 0.075(4) 0.026(2) -0.005(2) 0.012(2) 0.033(3)
F24 0.037(2) 0.068(3) 0.054(3) -0.007(2) -0.004(2) 0.021(2)
Si1 0.0307(9) 0.0523(11) 0.0247(10) -0.0096(9) -0.0045(8) 0.0085(8)
Si2 0.0253(9) 0.0427(10) 0.0513(13) -0.0166(10) 0.0066(9) -0.0042(7)
Cl1 0.0410(9) 0.0346(9) 0.0359(10) -0.0112(7) -0.0012(7) -0.0001(7)
Zr1 0.0245(3) 0.0283(3) 0.0197(3) -0.0028(2) 0.0008(2) -0.00390(19)
F1A 0.065(4) 0.067(4) 0.063(4) -0.008(3) 0.002(3) -0.009(3)
F2A 0.040(5) 0.068(7) 0.056(6) -0.001(5) 0.019(4) 0.024(4)
F4A 0.064(5) 0.057(5) 0.058(5) 0.004(3) -0.001(3) -0.006(3)
F5A 0.056(4) 0.056(4) 0.055(4) 0.0000(14) -0.0012(14) -0.0021(14)
F6A 0.075(5) 0.078(5) 0.077(5) 0.0027(14) -0.0005(14) 0.0003(14)
F12A 0.0751(19) 0.0695(18) 0.0490(16) 0.0189(14) 0.0023(14) -0.0083(15)
F13A 0.084(6) 0.077(6) 0.079(6) -0.003(3) 0.010(3) -0.006(3)
F14A 0.055(4) 0.051(4) 0.053(4) -0.008(3) -0.007(3) 0.001(3)
F16A 0.074(5) 0.075(5) 0.064(5) 0.006(3) -0.010(3) 0.005(3)
F17A 0.052(6) 0.078(7) 0.032(6) 0.024(5) 0.025(5) 0.034(5)
F25A 0.043(4) 0.042(4) 0.058(5) 0.002(3) 0.007(3) 0.011(3)
F1B 0.100(12) 0.056(8) 0.054(8) -0.030(6) 0.039(8) -0.009(8)
F2B 0.093(6) 0.091(6) 0.093(6) -0.001(3) 0.003(3) 0.008(3)
F4B 0.065(4) 0.068(4) 0.063(4) 0.010(3) -0.002(3) -0.001(3)
F5B 0.058(4) 0.054(4) 0.052(4) -0.004(2) -0.007(3) 0.007(3)
F6B 0.093(6) 0.087(6) 0.088(6) 0.000(3) -0.009(3) 0.012(3)
F12B 0.0751(19) 0.0695(18) 0.0490(16) 0.0189(14) 0.0023(14) -0.0083(15)
F13B 0.061(4) 0.063(4) 0.061(4) -0.010(3) 0.006(3) -0.012(3)
F14B 0.084(5) 0.077(5) 0.080(5) -0.003(3) -0.010(3) -0.001(3)
F16B 0.052(6) 0.054(6) 0.053(6) 0.0006(14) -0.0021(14) 0.0001(14)
F17B 0.071(7) 0.071(7) 0.071(7) 0.0007(15) 0.0009(15) 0.0002(15)

loop_
_atom_type_symbol
_atom_type_description
_atom_type_scat_dispersion_real
_atom_type_scat_dispersion_imag
_atom_type_scat_source
B B 0.0090 0.0039 'International Tables Vol C Tables 4.2.6.8 and 6.1.1.4'
C C 0.0181 0.0091 'International Tables Vol C Tables 4.2.6.8 and 6.1.1.4'
Cl Cl 0.3639 0.7018 'International Tables Vol C Tables 4.2.6.8 and 6.1.1.4'
F F 0.0727 0.0534 'International Tables Vol C Tables 4.2.6.8 and 6.1.1.4'
H H 0.0000 0.0000 'International Tables Vol C Tables 4.2.6.8 and 6.1.1.4'
N N 0.0311 0.0180 'International Tables Vol C Tables 4.2.6.8 and 6.1.1.4'
Si Si 0.2541 0.3302 'International Tables Vol C Tables 4.2.6.8 and 6.1.1.4'
Zr Zr -0.1862 2.2449 'International Tables Vol C Tables 4.2.6.8 and 6.1.1.4'

loop_
_geom_angle_atom_site_label_1
_geom_angle_atom_site_label_2
_geom_angle_atom_site_label_3
_geom_angle
C5 C1 C2 106.5(6)
C5 C1 Si1 128.5(5)
C2 C1 Si1 122.9(5)
C5 C1 Zr1 73.8(4)
C2 C1 Zr1 75.2(4)
Si1 C1 Zr1 129.5(3)
C3 C2 C1 108.6(6)
C3 C2 C6 123.1(7)
C1 C2 C6 126.9(7)
C3 C2 Zr1 74.4(4)
C1 C2 Zr1 71.4(4)
C6 C2 Zr1 130.6(5)
C2 C3 C4 107.7(6)
C2 C3 C7 126.1(7)
C4 C3 C7 124.0(7)
C2 C3 Zr1 73.3(4)
C4 C3 Zr1 74.2(4)
C7 C3 Zr1 131.4(6)
C5 C4 C3 107.8(6)
C5 C4 C8 127.0(7)
C3 C4 C8 124.8(7)
C5 C4 Zr1 71.3(4)
C3 C4 Zr1 73.4(4)
C8 C4 Zr1 126.0(5)
C4 C5 C1 109.2(6)
C4 C5 C9 122.3(6)
C1 C5 C9 128.3(7)
C4 C5 Zr1 76.2(4)
C1 C5 Zr1 73.1(4)
C9 C5 Zr1 120.8(5)
C14 C13 C17 106.7(6)
C14 C13 Si2 124.9(5)
C17 C13 Si2 127.3(5)
C14 C13 Zr1 75.0(4)
C17 C13 Zr1 75.0(4)
Si2 C13 Zr1 125.0(3)
C15 C14 C13 109.2(6)
C15 C14 C18 124.1(7)
C13 C14 C18 125.8(6)
C15 C14 Zr1 75.9(4)
C13 C14 Zr1 71.9(4)
C18 C14 Zr1 127.0(5)
C16 C15 C14 108.0(6)
C16 C15 C19 124.5(7)
C14 C15 C19 125.8(7)
C16 C15 Zr1 74.5(4)
C14 C15 Zr1 71.8(4)
C19 C15 Zr1 130.8(5)
C15 C16 C17 109.1(6)
C15 C16 C20 125.0(7)
C17 C16 C20 125.3(7)
C15 C16 Zr1 74.1(4)
C17 C16 Zr1 71.7(4)
C20 C16 Zr1 127.4(4)
C16 C17 C13 107.0(6)
C16 C17 C21 124.6(7)
C13 C17 C21 128.3(7)
C16 C17 Zr1 75.6(4)
C13 C17 Zr1 71.5(4)
C21 C17 Zr1 122.4(5)
C30 C25 C26 115.3(6)
C30 C25 B1 121.6(6)
C26 C25 B1 122.8(6)
C27 C26 C25 123.0(7)
C28 C27 C26 120.4(7)
C28 C27 C31 121.0(7)
C26 C27 C31 118.6(7)
C29 C28 C27 118.8(7)
C28 C29 C30 121.2(8)
C28 C29 C32 121.0(8)
C30 C29 C32 117.8(9)
C25 C30 C29 121.4(7)
F5A C31 F4A 131.7(12)
F5A C31 F6A 64.8(12)
F4A C31 F6A 109.3(11)
F6B C31 F5B 128.8(10)
F6B C31 F4B 101.4(10)
F5B C31 F4B 84.3(11)
F5A C31 C27 113.8(9)
F4A C31 C27 111.9(9)
F6B C31 C27 111.9(9)
F6A C31 C27 113.5(10)
F5B C31 C27 113.6(8)
F4B C31 C27 109.9(7)
F1A C32 F3 115.5(13)
F3 C32 F2B 128.8(12)
F1A C32 F2A 105.6(11)
F3 C32 F2A 94.7(8)
F1A C32 C29 116.4(10)
F3 C32 C29 113.9(7)
F2B C32 C29 116.5(12)
F2A C32 C29 107.5(10)
F3 C32 F1B 87.5(10)
F2B C32 F1B 86.1(12)
C29 C32 F1B 107.1(9)
C34 C33 C38 114.8(5)
C34 C33 B1 122.3(5)
C38 C33 B1 122.4(5)
C35 C34 C33 122.2(6)
C34 C35 C36 120.8(6)
C34 C35 C39 119.5(6)
C36 C35 C39 119.7(6)
C37 C36 C35 118.0(6)
C36 C37 C38 120.8(6)
C36 C37 C40 120.7(7)
C38 C37 C40 118.4(7)
C37 C38 C33 123.3(6)
F9 C39 F7 109.5(7)
F9 C39 F8 107.2(7)
F7 C39 F8 103.5(7)
F9 C39 C35 113.8(7)
F7 C39 C35 111.9(6)
F8 C39 C35 110.3(7)
F11 C40 F10 103.0(9)
F11 C40 F12B 96.1(15)
F10 C40 F12B 116.6(16)
F11 C40 F12A 114.2(12)
F10 C40 F12A 96.4(12)
F11 C40 C37 113.1(9)
F10 C40 C37 113.8(9)
F12B C40 C37 112.4(11)
F12A C40 C37 114.6(10)
C42 C41 C46 115.7(6)
C42 C41 B1 121.6(6)
C46 C41 B1 122.5(6)
C41 C42 C43 122.3(7)
C42 C43 C44 119.8(7)
C42 C43 C47 120.1(8)
C44 C43 C47 120.1(7)
C45 C44 C43 118.3(6)
C46 C45 C44 120.5(7)
C46 C45 C48 120.6(7)
C44 C45 C48 118.9(7)
C45 C46 C41 123.5(7)
F14B C47 F15 119.9(12)
F13A C47 F15 120.4(10)
F14B C47 F13B 97.8(11)
F15 C47 F13B 93.0(8)
F14B C47 C43 115.4(9)
F13A C47 C43 117.1(10)
F15 C47 C43 116.5(8)
F13B C47 C43 108.3(9)
F13A C47 F14A 89.2(11)
F15 C47 F14A 93.7(9)
C43 C47 F14A 111.9(8)
F17B C48 F18 120.0(14)
F18 C48 F16A 93.9(9)
F18 C48 F17A 101.3(10)
F16A C48 F17A 119.6(11)
F17B C48 F16B 66.6(18)
F18 C48 F16B 124.3(10)
F17B C48 C45 115.9(14)
F18 C48 C45 113.0(6)
F16A C48 C45 115.7(8)
F17A C48 C45 110.9(6)
F16B C48 C45 109.5(10)
C54 C49 C50 115.1(6)
C54 C49 B1 124.6(6)
C50 C49 B1 119.9(6)
C51 C50 C49 123.1(6)
C52 C51 C50 119.9(6)
C52 C51 C55 122.1(6)
C50 C51 C55 118.0(6)
C53 C52 C51 117.9(6)
C52 C53 C54 121.8(6)
C52 C53 C56 116.5(6)
C54 C53 C56 121.6(7)
C53 C54 C49 122.1(6)
F20 C55 F21 108.6(6)
F20 C55 F19 106.1(7)
F21 C55 F19 107.2(7)
F20 C55 C51 111.5(6)
F21 C55 C51 112.1(7)
F19 C55 C51 111.0(6)
F22 C56 F24 107.4(6)
F22 C56 F23 106.5(6)
F24 C56 F23 104.3(6)
F22 C56 C53 113.4(6)
F24 C56 C53 112.9(6)
F23 C56 C53 111.8(6)
C58 C57 C62 123.5(8)
C58 C57 F25A 117.1(8)
C62 C57 F25A 119.4(8)
C57 C58 C59 117.5(9)
F25B C59 C60 113.2(14)
F25B C59 C58 126.3(14)
C60 C59 C58 120.5(9)
C59 C60 C61 120.1(9)
C62 C61 C60 120.0(9)
C57 C62 C61 118.5(9)
C33 B1 C49 113.4(5)
C33 B1 C41 111.8(5)
C49 B1 C41 104.5(5)
C33 B1 C25 103.8(5)
C49 B1 C25 111.1(5)
C41 B1 C25 112.5(6)
C11 Si1 C12 110.9(5)
C11 Si1 C10 107.4(5)
C12 Si1 C10 107.5(4)
C11 Si1 C1 104.9(4)
C12 Si1 C1 112.2(3)
C10 Si1 C1 114.0(3)
C24 Si2 C22 109.2(5)
C24 Si2 C23 108.5(4)
C22 Si2 C23 109.1(4)
C24 Si2 C13 111.2(4)
C22 Si2 C13 105.8(3)
C23 Si2 C13 112.9(4)
N1 Zr1 Cl1 84.47(16)
N1 Zr1 C13 117.6(2)
Cl1 Zr1 C13 84.72(16)
N1 Zr1 C1 79.5(2)
Cl1 Zr1 C1 117.61(17)
C13 Zr1 C1 154.2(2)
N1 Zr1 C5 82.4(2)
Cl1 Zr1 C5 85.45(17)
C13 Zr1 C5 156.6(2)
C1 Zr1 C5 33.0(2)
N1 Zr1 C14 128.0(2)
Cl1 Zr1 C14 115.87(17)
C13 Zr1 C14 33.1(2)
C1 Zr1 C14 121.4(2)
C5 Zr1 C14 142.2(2)
N1 Zr1 C17 84.2(2)
Cl1 Zr1 C17 83.80(17)
C13 Zr1 C17 33.6(2)
C1 Zr1 C17 151.2(2)
C5 Zr1 C17 163.5(2)
C14 Zr1 C17 54.3(2)
N1 Zr1 C2 109.8(2)
Cl1 Zr1 C2 132.74(16)
C13 Zr1 C2 121.9(2)
C1 Zr1 C2 33.4(2)
C5 Zr1 C2 54.2(2)
C14 Zr1 C2 90.9(2)
C17 Zr1 C2 140.6(2)
N1 Zr1 C3 133.1(2)
Cl1 Zr1 C3 106.20(17)
C13 Zr1 C3 108.9(2)
C1 Zr1 C3 54.8(2)
C5 Zr1 C3 54.2(2)
C14 Zr1 C3 88.9(2)
C17 Zr1 C3 141.4(2)
C2 Zr1 C3 32.2(2)
N1 Zr1 C15 99.7(2)
Cl1 Zr1 C15 136.18(16)
C13 Zr1 C15 54.5(2)
C1 Zr1 C15 105.9(2)
C5 Zr1 C15 138.4(2)
C14 Zr1 C15 32.3(2)
C17 Zr1 C15 53.7(2)
C2 Zr1 C15 87.1(2)
C3 Zr1 C15 102.2(2)
N1 Zr1 C16 75.1(2)
Cl1 Zr1 C16 113.64(18)
C13 Zr1 C16 54.5(2)
C1 Zr1 C16 119.2(2)
C5 Zr1 C16 148.4(2)
C14 Zr1 C16 53.0(2)
C17 Zr1 C16 32.7(2)
C2 Zr1 C16 113.6(2)
C3 Zr1 C16 133.6(2)
C15 Zr1 C16 31.4(2)
N1 Zr1 C4 113.3(2)
Cl1 Zr1 C4 79.35(16)
C13 Zr1 C4 124.4(2)
C1 Zr1 C4 54.4(2)
C5 Zr1 C4 32.5(2)
C14 Zr1 C4 117.1(2)
C17 Zr1 C4 154.1(2)
C2 Zr1 C4 53.5(2)
C3 Zr1 C4 32.4(2)
C15 Zr1 C4 134.6(2)
C16 Zr1 C4 165.8(2)
C31 F5A F6A 62.9(11)
C31 F6A F5A 52.3(9)
C48 F16B F17B 51.7(11)
C48 F17B F16B 61.7(17)

loop_
_geom_bond_atom_site_label_1
_geom_bond_atom_site_label_2
_geom_bond_distance
C1 C5 1.423(10)
C1 C2 1.450(10)
C1 Si1 1.886(7)
C1 Zr1 2.498(7)
C2 C3 1.418(11)
C2 C6 1.498(10)
C2 Zr1 2.547(7)
C3 C4 1.433(10)
C3 C7 1.500(10)
C3 Zr1 2.562(7)
C4 C5 1.423(10)
C4 C8 1.473(10)
C4 Zr1 2.571(7)
C5 C9 1.501(10)
C5 Zr1 2.507(7)
C10 Si1 1.864(9)
C11 Si1 1.851(10)
C12 Si1 1.851(7)
C13 C14 1.418(10)
C13 C17 1.442(10)
C13 Si2 1.903(7)
C13 Zr1 2.472(7)
C14 C15 1.414(10)
C14 C18 1.498(10)
C14 Zr1 2.512(6)
C15 C16 1.389(11)
C15 C19 1.518(10)
C15 Zr1 2.565(7)
C16 C17 1.432(10)
C16 C20 1.520(10)
C16 Zr1 2.570(7)
C17 C21 1.494(10)
C17 Zr1 2.518(7)
C22 Si2 1.866(8)
C23 Si2 1.870(8)
C24 Si2 1.841(11)
C25 C30 1.400(10)
C25 C26 1.404(10)
C25 B1 1.638(9)
C26 C27 1.385(10)
C27 C28 1.376(12)
C27 C31 1.493(12)
C28 C29 1.366(13)
C29 C30 1.409(11)
C29 C32 1.509(13)
C31 F5A 1.190(15)
C31 F4A 1.249(15)
C31 F6B 1.331(16)
C31 F6A 1.338(17)
C31 F5B 1.356(15)
C31 F4B 1.366(15)
C32 F1A 1.189(15)
C32 F3 1.312(12)
C32 F2B 1.31(2)
C32 F2A 1.436(15)
C32 F1B 1.61(2)
C33 C34 1.402(9)
C33 C38 1.406(9)
C33 B1 1.631(8)
C34 C35 1.394(10)
C35 C36 1.409(10)
C35 C39 1.502(11)
C36 C37 1.359(10)
C37 C38 1.393(10)
C37 C40 1.469(12)
C39 F9 1.310(9)
C39 F7 1.333(10)
C39 F8 1.365(11)
C40 F11 1.319(12)
C40 F10 1.330(13)
C40 F12B 1.33(2)
C40 F12A 1.369(18)
C41 C42 1.385(10)
C41 C46 1.398(10)
C41 B1 1.635(10)
C42 C43 1.400(10)
C43 C44 1.411(12)
C43 C47 1.477(13)
C44 C45 1.375(12)
C45 C46 1.373(10)
C45 C48 1.487(11)
C47 F14B 1.223(17)
C47 F13A 1.285(18)
C47 F15 1.306(10)
C47 F13B 1.422(15)
C47 F14A 1.487(17)
C48 F17B 1.25(3)
C48 F18 1.289(11)
C48 F16A 1.312(13)
C48 F17A 1.364(11)
C48 F16B 1.397(17)
C49 C54 1.397(9)
C49 C50 1.413(9)
C49 B1 1.632(10)
C50 C51 1.396(10)
C51 C52 1.396(10)
C51 C55 1.508(10)
C52 C53 1.383(10)
C53 C54 1.394(9)
C53 C56 1.493(10)
C55 F20 1.311(9)
C55 F21 1.322(9)
C55 F19 1.346(10)
C56 F22 1.334(10)
C56 F24 1.338(9)
C56 F23 1.352(9)
C57 C58 1.355(13)
C57 C62 1.363(14)
C57 F25A 1.410(10)
C58 C59 1.402(13)
C59 F25B 1.36(3)
C59 C60 1.362(13)
C60 C61 1.385(14)
C61 C62 1.376(15)
N1 Zr1 2.316(6)
Cl1 Zr1 2.4230(17)
F5A F6A 1.36(2)
F16B F17B 1.46(4)

loop_
_geom_torsion_atom_site_label_1
_geom_torsion_atom_site_label_2
_geom_torsion_atom_site_label_3
_geom_torsion_atom_site_label_4
_geom_torsion
C5 C1 C2 C3 -2.1(8)
Si1 C1 C2 C3 -166.5(5)
Zr1 C1 C2 C3 65.7(5)
C5 C1 C2 C6 165.0(7)
Si1 C1 C2 C6 0.5(10)
Zr1 C1 C2 C6 -127.3(7)
C5 C1 C2 Zr1 -67.8(5)
Si1 C1 C2 Zr1 127.8(5)
C1 C2 C3 C4 3.0(8)
C6 C2 C3 C4 -164.6(7)
Zr1 C2 C3 C4 66.7(5)
C1 C2 C3 C7 166.7(7)
C6 C2 C3 C7 -0.9(12)
Zr1 C2 C3 C7 -129.5(8)
C1 C2 C3 Zr1 -63.7(5)
C6 C2 C3 Zr1 128.7(7)
C2 C3 C4 C5 -2.8(8)
C7 C3 C4 C5 -166.9(7)
Zr1 C3 C4 C5 63.4(5)
C2 C3 C4 C8 171.2(7)
C7 C3 C4 C8 7.0(12)
Zr1 C3 C4 C8 -122.6(7)
C2 C3 C4 Zr1 -66.2(5)
C7 C3 C4 Zr1 129.7(8)
C3 C4 C5 C1 1.5(8)
C8 C4 C5 C1 -172.3(7)
Zr1 C4 C5 C1 66.3(5)
C3 C4 C5 C9 177.3(7)
C8 C4 C5 C9 3.5(12)
Zr1 C4 C5 C9 -117.9(7)
C3 C4 C5 Zr1 -64.8(5)
C8 C4 C5 Zr1 121.4(7)
C2 C1 C5 C4 0.3(8)
Si1 C1 C5 C4 163.7(5)
Zr1 C1 C5 C4 -68.3(5)
C2 C1 C5 C9 -175.1(7)
Si1 C1 C5 C9 -11.8(11)
Zr1 C1 C5 C9 116.2(7)
C2 C1 C5 Zr1 68.7(5)
Si1 C1 C5 Zr1 -128.0(6)
C17 C13 C14 C15 -1.5(8)
Si2 C13 C14 C15 -170.2(5)
Zr1 C13 C14 C15 67.4(5)
C17 C13 C14 C18 168.1(7)
Si2 C13 C14 C18 -0.6(11)
Zr1 C13 C14 C18 -123.1(7)
C17 C13 C14 Zr1 -68.9(5)
Si2 C13 C14 Zr1 122.5(5)
C13 C14 C15 C16 1.5(8)
C18 C14 C15 C16 -168.3(7)
Zr1 C14 C15 C16 66.2(5)
C13 C14 C15 C19 167.5(6)
C18 C14 C15 C19 -2.3(11)
Zr1 C14 C15 C19 -127.7(7)
C13 C14 C15 Zr1 -64.8(5)
C18 C14 C15 Zr1 125.4(7)
C14 C15 C16 C17 -0.8(8)
C19 C15 C16 C17 -167.1(6)
Zr1 C15 C16 C17 63.6(5)
C14 C15 C16 C20 170.7(6)
C19 C15 C16 C20 4.4(11)
Zr1 C15 C16 C20 -124.8(7)
C14 C15 C16 Zr1 -64.4(5)
C19 C15 C16 Zr1 129.3(7)
C15 C16 C17 C13 -0.1(7)
C20 C16 C17 C13 -171.6(6)
Zr1 C16 C17 C13 65.1(5)
C15 C16 C17 C21 175.1(7)
C20 C16 C17 C21 3.6(11)
Zr1 C16 C17 C21 -119.7(7)
C15 C16 C17 Zr1 -65.2(5)
C20 C16 C17 Zr1 123.3(6)
C14 C13 C17 C16 1.0(7)
Si2 C13 C17 C16 169.3(5)
Zr1 C13 C17 C16 -67.9(5)
C14 C13 C17 C21 -174.0(7)
Si2 C13 C17 C21 -5.7(11)
Zr1 C13 C17 C21 117.1(7)
C14 C13 C17 Zr1 68.9(5)
Si2 C13 C17 Zr1 -122.8(5)
C30 C25 C26 C27 -2.9(9)
B1 C25 C26 C27 -176.0(6)
C25 C26 C27 C28 2.0(11)
C25 C26 C27 C31 -179.1(6)
C26 C27 C28 C29 0.6(11)
C31 C27 C28 C29 -178.2(7)
C27 C28 C29 C30 -2.2(12)
C27 C28 C29 C32 178.3(8)
C26 C25 C30 C29 1.2(10)
B1 C25 C30 C29 174.4(7)
C28 C29 C30 C25 1.3(12)
C32 C29 C30 C25 -179.2(8)
C28 C27 C31 F5A 107.6(12)
C26 C27 C31 F5A -71.2(13)
C28 C27 C31 F4A -88.2(12)
C26 C27 C31 F4A 93.0(12)
C28 C27 C31 F6B -14.1(12)
C26 C27 C31 F6B 167.0(10)
C28 C27 C31 F6A 36.1(13)
C26 C27 C31 F6A -142.8(10)
C28 C27 C31 F5B 141.7(10)
C26 C27 C31 F5B -37.2(11)
C28 C27 C31 F4B -125.9(10)
C26 C27 C31 F4B 55.2(11)
C28 C29 C32 F1A 85.1(16)
C30 C29 C32 F1A -94.4(14)
C28 C29 C32 F3 -136.6(10)
C30 C29 C32 F3 44.0(14)
C28 C29 C32 F2B 34.4(18)
C30 C29 C32 F2B -145.1(14)
C28 C29 C32 F2A -33.0(12)
C30 C29 C32 F2A 147.5(8)
C28 C29 C32 F1B 128.6(10)
C30 C29 C32 F1B -50.9(11)
C38 C33 C34 C35 0.6(9)
B1 C33 C34 C35 172.5(6)
C33 C34 C35 C36 -0.8(10)
C33 C34 C35 C39 178.3(7)
C34 C35 C36 C37 1.2(10)
C39 C35 C36 C37 -177.9(7)
C35 C36 C37 C38 -1.4(10)
C35 C36 C37 C40 179.1(8)
C36 C37 C38 C33 1.3(10)
C40 C37 C38 C33 -179.2(7)
C34 C33 C38 C37 -0.9(9)
B1 C33 C38 C37 -172.8(6)
C34 C35 C39 F9 164.5(7)
C36 C35 C39 F9 -16.4(11)
C34 C35 C39 F7 39.7(10)
C36 C35 C39 F7 -141.2(7)
C34 C35 C39 F8 -75.0(9)
C36 C35 C39 F8 104.1(8)
C36 C37 C40 F11 -115.4(10)
C38 C37 C40 F11 65.1(11)
C36 C37 C40 F10 127.5(9)
C38 C37 C40 F10 -52.0(12)
C36 C37 C40 F12B -8(2)
C38 C37 C40 F12B 172.6(18)
C36 C37 C40 F12A 17.9(17)
C38 C37 C40 F12A -161.6(13)
C46 C41 C42 C43 1.7(10)
B1 C41 C42 C43 176.1(6)
C41 C42 C43 C44 -0.2(11)
C41 C42 C43 C47 178.9(7)
C42 C43 C44 C45 -1.1(11)
C47 C43 C44 C45 179.8(7)
C43 C44 C45 C46 0.8(10)
C43 C44 C45 C48 -178.8(6)
C44 C45 C46 C41 0.9(10)
C48 C45 C46 C41 -179.6(6)
C42 C41 C46 C45 -2.1(10)
B1 C41 C46 C45 -176.4(6)
C42 C43 C47 F14B 9.2(15)
C44 C43 C47 F14B -171.6(12)
C42 C43 C47 F13A 67.9(15)
C44 C43 C47 F13A -113.0(13)
C42 C43 C47 F15 -139.2(9)
C44 C43 C47 F15 39.9(12)
C42 C43 C47 F13B 117.7(10)
C44 C43 C47 F13B -63.2(10)
C42 C43 C47 F14A -33.0(11)
C44 C43 C47 F14A 146.1(9)
C46 C45 C48 F17B -96.3(17)
C44 C45 C48 F17B 83.2(17)
C46 C45 C48 F18 47.8(10)
C44 C45 C48 F18 -132.7(8)
C46 C45 C48 F16A 154.5(10)
C44 C45 C48 F16A -26.0(12)
C46 C45 C48 F17A -65.2(12)
C44 C45 C48 F17A 114.4(11)
C46 C45 C48 F16B -169.1(10)
C44 C45 C48 F16B 10.5(12)
C54 C49 C50 C51 -2.9(9)
B1 C49 C50 C51 -176.3(6)
C49 C50 C51 C52 1.2(10)
C49 C50 C51 C55 -179.6(6)
C50 C51 C52 C53 1.5(9)
C55 C51 C52 C53 -177.6(6)
C51 C52 C53 C54 -2.3(10)
C51 C52 C53 C56 173.2(6)
C52 C53 C54 C49 0.5(10)
C56 C53 C54 C49 -174.8(6)
C50 C49 C54 C53 2.1(9)
B1 C49 C54 C53 175.1(6)
C52 C51 C55 F20 -125.3(8)
C50 C51 C55 F20 55.6(9)
C52 C51 C55 F21 -3.3(10)
C50 C51 C55 F21 177.6(6)
C52 C51 C55 F19 116.6(8)
C50 C51 C55 F19 -62.6(9)
C52 C53 C56 F22 165.7(6)
C54 C53 C56 F22 -18.8(9)
C52 C53 C56 F24 -71.8(8)
C54 C53 C56 F24 103.7(8)
C52 C53 C56 F23 45.3(9)
C54 C53 C56 F23 -139.2(7)
C62 C57 C58 C59 0.9(13)
F25A C57 C58 C59 -179.2(7)
C57 C58 C59 F25B 180.0(17)
C57 C58 C59 C60 0.2(13)
F25B C59 C60 C61 178.6(16)
C58 C59 C60 C61 -1.6(15)
C59 C60 C61 C62 1.9(16)
C58 C57 C62 C61 -0.6(14)
F25A C57 C62 C61 179.5(8)
C60 C61 C62 C57 -0.8(15)
C34 C33 B1 C49 36.9(8)
C38 C33 B1 C49 -151.8(6)
C34 C33 B1 C41 154.7(6)
C38 C33 B1 C41 -34.1(8)
C34 C33 B1 C25 -83.8(7)
C38 C33 B1 C25 87.4(7)
C54 C49 B1 C33 32.8(8)
C50 C49 B1 C33 -154.5(6)
C54 C49 B1 C41 -89.1(7)
C50 C49 B1 C41 83.5(7)
C54 C49 B1 C25 149.3(6)
C50 C49 B1 C25 -38.0(8)
C42 C41 B1 C33 149.6(6)
C46 C41 B1 C33 -36.4(8)
C42 C41 B1 C49 -87.4(7)
C46 C41 B1 C49 86.6(7)
C42 C41 B1 C25 33.3(8)
C46 C41 B1 C25 -152.7(6)
C30 C25 B1 C33 -81.6(7)
C26 C25 B1 C33 91.1(7)
C30 C25 B1 C49 156.2(6)
C26 C25 B1 C49 -31.2(8)
C30 C25 B1 C41 39.5(8)
C26 C25 B1 C41 -147.9(6)
C5 C1 Si1 C11 -99.3(7)
C2 C1 Si1 C11 61.6(7)
Zr1 C1 Si1 C11 159.5(5)
C5 C1 Si1 C12 140.3(7)
C2 C1 Si1 C12 -58.8(7)
Zr1 C1 Si1 C12 39.1(6)
C5 C1 Si1 C10 17.9(8)
C2 C1 Si1 C10 178.7(6)
Zr1 C1 Si1 C10 -83.4(5)
F4A C31 F5A F6A 94.0(18)
F6B C31 F5A F6A 18.5(12)
F5B C31 F5A F6A 158(2)
F4B C31 F5A F6A 128.8(12)
C27 C31 F5A F6A -105.8(11)
F4A C31 F6A F5A -127.9(14)
F6B C31 F6A F5A -155.2(15)
F5B C31 F6A F5A -11.4(10)
F4B C31 F6A F5A -97.2(17)
C27 C31 F6A F5A 106.4(10)
F18 C48 F16B F17B -111.3(17)
F16A C48 F16B F17B -142(2)
F17A C48 F16B F17B -3.7(16)
C45 C48 F16B F17B 110.6(15)
F18 C48 F17B F16B 117.4(12)
F16A C48 F17B F16B 20.2(11)
F17A C48 F17B F16B 172(3)
C45 C48 F17B F16B -101.2(15)
